data_7003494
loop_
_publ_author_name
'Durand, J\'er\^ome'
'Zangrando, Ennio'
'Carfagna, Carla'
'Milani, Barbara'

_publ_section_title
;
 New atropisomeric N--N ligands for CO/vinyl arene copolymerization
 reaction
;
_journal_issue 16
_journal_name_full 'Dalton Transactions'
_journal_page_first 2171
_journal_page_last 2182
_journal_paper_doi 10.1039/b716656g
_journal_year 2008
_chemical_formula_moiety 'C14 H14 N2 O2, C H4 O'
_chemical_formula_sum 'C15 H18 N2 O3'
_chemical_formula_weight 274.31
_chemical_name_common '3,3-(butylenedioxy)-2,2-bipyridine methanol solvate'
_chemical_name_systematic
;
3,3-(butylenedioxy)-2,2-bipyridine methanol solvate
;
_space_group_IT_number 60
_symmetry_cell_setting orthorhombic
_symmetry_space_group_name_Hall '-P 2n 2ab'
_symmetry_space_group_name_H-M 'P b c n'
_atom_sites_solution_hydrogens geom
_atom_sites_solution_primary direct
_atom_sites_solution_secondary difmap
_audit_creation_method SHELXL-97
_cell_angle_alpha 90.00
_cell_angle_beta 90.00
_cell_angle_gamma 90.00
_cell_formula_units_Z 4
_cell_length_a 10.780(3)
_cell_length_b 14.567(4)
_cell_length_c 8.764(2)
_cell_measurement_temperature 293(2)
_cell_volume 1376.2(6)
_computing_cell_refinement 'Denzo (Otwinowski & Minor 1997)'
_computing_data_collection 'Nonius Xpress'
_computing_data_reduction 'Denzo and Scalepack (Otwinowski & Minor 1997)'
_computing_molecular_graphics 'Ortep3/windows (Farrugia,1997)'
_computing_publication_material 'Wingx 1.70.00 (Farrugia, 1999)'
_computing_structure_refinement 'SHELX97 (Sheldrick, 1998)'
_computing_structure_solution 'SHELX97 (Sheldrick, 1998)'
_diffrn_ambient_temperature 293(2)
_diffrn_measured_fraction_theta_full 0.978
_diffrn_measured_fraction_theta_max 0.978
_diffrn_measurement_device_type 'image plate dip1030'
_diffrn_measurement_method 'laser scanner'
_diffrn_radiation_monochromator graphite
_diffrn_radiation_source 'fine-focus sealed tube'
_diffrn_radiation_type Mok\a
_diffrn_radiation_wavelength 0.71073
_diffrn_reflns_av_R_equivalents 0.0561
_diffrn_reflns_av_sigmaI/netI 0.0301
_diffrn_reflns_limit_h_max 14
_diffrn_reflns_limit_h_min -14
_diffrn_reflns_limit_k_max 18
_diffrn_reflns_limit_k_min -20
_diffrn_reflns_limit_l_max 12
_diffrn_reflns_limit_l_min -11
_diffrn_reflns_number 16043
_diffrn_reflns_theta_full 29.62
_diffrn_reflns_theta_max 29.62
_diffrn_reflns_theta_min 2.80
_exptl_absorpt_coefficient_mu 0.093
_exptl_absorpt_correction_type none
_exptl_crystal_colour yellow
_exptl_crystal_density_diffrn 1.324
_exptl_crystal_density_method 'not measured'
_exptl_crystal_F_000 584
_refine_diff_density_max 0.174
_refine_diff_density_min -0.130
_refine_diff_density_rms 0.025
_refine_ls_extinction_method none
_refine_ls_goodness_of_fit_ref 1.123
_refine_ls_hydrogen_treatment constr
_refine_ls_matrix_type full
_refine_ls_number_parameters 96
_refine_ls_number_reflns 1901
_refine_ls_number_restraints 12
_refine_ls_restrained_S_all 1.271
_refine_ls_R_factor_all 0.0570
_refine_ls_R_factor_gt 0.0455
_refine_ls_shift/su_max 0.000
_refine_ls_shift/su_mean 0.000
_refine_ls_structure_factor_coef Fsqd
_refine_ls_weighting_details 'calc w=1/[\s^2^(Fo^2^)+(0.0970P)^2^+0.0035P] where P=(Fo^2^+2Fc^2^)/3'
_refine_ls_weighting_scheme calc
_refine_ls_wR_factor_gt 0.1511
_refine_ls_wR_factor_ref 0.1592
_reflns_number_gt 1410
_reflns_number_total 1901
_reflns_threshold_expression >2sigma(I)
_cod_data_source_file b716656g.txt
_cod_data_source_block 5
_cod_original_sg_symbol_H-M 'P bcn'
_cod_database_code 7003494

loop_
_symmetry_equiv_pos_as_xyz
'x, y, z'
'-x+1/2, -y+1/2, z+1/2'
'x+1/2, -y+1/2, -z'
'-x, y, -z+1/2'
'-x, -y, -z'
'x-1/2, y-1/2, -z-1/2'
'-x-1/2, y-1/2, z'
'x, -y, z-1/2'

loop_
_atom_site_label
_atom_site_type_symbol
_atom_site_fract_x
_atom_site_fract_y
_atom_site_fract_z
_atom_site_U_iso_or_equiv
_atom_site_adp_type
_atom_site_occupancy
_atom_site_symmetry_multiplicity
_atom_site_calc_flag
_atom_site_refinement_flags
_atom_site_disorder_assembly
_atom_site_disorder_group
O1 O 0.11169(9) 0.06171(6) 0.68293(10) 0.0670(3) Uani 1 1 d . . .
N1 N 0.08954(11) 0.28159(7) 0.86877(13) 0.0714(3) Uani 1 1 d . . .
C1 C 0.19969(15) 0.28573(11) 0.93910(16) 0.0806(4) Uani 1 1 d . . .
H1 H 0.2190 0.3381 0.9948 0.097 Uiso 1 1 calc R . .
C2 C 0.28522(14) 0.21618(12) 0.93260(17) 0.0850(5) Uani 1 1 d . . .
H2 H 0.3602 0.2212 0.9844 0.102 Uiso 1 1 calc R . .
C3 C 0.25890(13) 0.13887(11) 0.84865(16) 0.0764(4) Uani 1 1 d . . .
H3 H 0.3162 0.0913 0.8417 0.092 Uiso 1 1 calc R . .
C4 C 0.14513(11) 0.13282(8) 0.77426(13) 0.0618(3) Uani 1 1 d . . .
C5 C 0.06190(11) 0.20600(8) 0.78889(12) 0.0605(3) Uani 1 1 d . . .
C6 C 0.15460(15) -0.02855(10) 0.72647(18) 0.0793(4) Uani 1 1 d . . .
H6A H 0.1751 -0.0291 0.8342 0.095 Uiso 1 1 calc R . .
H6B H 0.2288 -0.0440 0.6693 0.095 Uiso 1 1 calc R . .
C7 C 0.05513(17) -0.09787(10) 0.69470(16) 0.0827(4) Uani 1 1 d . . .
H7A H 0.0925 -0.1585 0.6960 0.099 Uiso 1 1 calc R . .
H7B H 0.0238 -0.0873 0.5924 0.099 Uiso 1 1 calc R . .
O2 O -0.0036(4) 0.4646(3) 0.9204(7) 0.1689(18) Uani 0.50 1 d PU . .
C8 C 0.0000 0.4735(3) 0.7500 0.190(2) Uani 1 2 d SU . .

loop_
_atom_site_aniso_label
_atom_site_aniso_U_11
_atom_site_aniso_U_22
_atom_site_aniso_U_33
_atom_site_aniso_U_23
_atom_site_aniso_U_13
_atom_site_aniso_U_12
O1 0.0679(5) 0.0732(5) 0.0599(5) -0.0014(4) -0.0037(3) 0.0082(4)
N1 0.0727(7) 0.0714(6) 0.0702(6) -0.0013(5) -0.0046(5) -0.0101(5)
C1 0.0824(9) 0.0855(9) 0.0739(8) 0.0004(7) -0.0128(6) -0.0223(7)
C2 0.0682(8) 0.1065(11) 0.0803(8) 0.0090(8) -0.0167(6) -0.0186(7)
C3 0.0570(7) 0.0951(9) 0.0771(8) 0.0100(7) -0.0062(5) 0.0007(6)
C4 0.0571(6) 0.0729(7) 0.0555(5) 0.0048(5) -0.0004(4) -0.0017(5)
C5 0.0578(6) 0.0670(6) 0.0566(6) 0.0027(5) -0.0013(4) -0.0040(4)
C6 0.0804(9) 0.0765(8) 0.0810(8) -0.0031(7) -0.0045(7) 0.0154(7)
C7 0.1049(12) 0.0723(7) 0.0710(7) -0.0038(6) -0.0066(7) 0.0069(7)
O2 0.150(3) 0.0972(19) 0.259(5) -0.012(3) 0.041(4) -0.0031(19)
C8 0.136(3) 0.085(2) 0.350(8) 0.000 0.010(5) 0.000

loop_
_atom_type_symbol
_atom_type_description
_atom_type_scat_dispersion_real
_atom_type_scat_dispersion_imag
_atom_type_scat_source
C C 0.0033 0.0016 'International Tables Vol C Tables 4.2.6.8 and 6.1.1.4'
H H 0.0000 0.0000 'International Tables Vol C Tables 4.2.6.8 and 6.1.1.4'
N N 0.0061 0.0033 'International Tables Vol C Tables 4.2.6.8 and 6.1.1.4'
O O 0.0106 0.0060 'International Tables Vol C Tables 4.2.6.8 and 6.1.1.4'

loop_
_geom_angle_atom_site_label_1
_geom_angle_atom_site_label_2
_geom_angle_atom_site_label_3
_geom_angle
_geom_angle_site_symmetry_1
_geom_angle_site_symmetry_3
_geom_angle_publ_flag
C4 O1 C6 116.97(10) . . ?
C5 N1 C1 118.37(12) . . ?
N1 C1 C2 122.94(13) . . ?
C1 C2 C3 119.26(13) . . ?
C2 C3 C4 118.97(14) . . ?
O1 C4 C3 123.94(12) . . ?
O1 C4 C5 117.71(10) . . ?
C3 C4 C5 118.29(12) . . ?
N1 C5 C4 122.14(11) . . ?
N1 C5 C5 115.86(8) . 4_556 ?
C4 C5 C5 121.96(8) . 4_556 ?
O1 C6 C7 109.57(12) . . ?
C6 C7 C7 115.91(11) . 4_556 ?
C8 O2 O2 138.4(5) . 5_567 ?
O2 C8 O2 170.1(5) 4_556 . ?

loop_
_geom_bond_atom_site_label_1
_geom_bond_atom_site_label_2
_geom_bond_distance
_geom_bond_site_symmetry_2
_geom_bond_publ_flag
O1 C4 1.3578(15) . ?
O1 C6 1.4450(17) . ?
N1 C5 1.3384(17) . ?
N1 C1 1.3392(18) . ?
C1 C2 1.371(3) . ?
C2 C3 1.375(2) . ?
C3 C4 1.3918(18) . ?
C4 C5 1.3991(17) . ?
C5 C5 1.499(2) 4_556 ?
C6 C7 1.499(2) . ?
C7 C7 1.534(3) 4_556 ?
O2 C8 1.500(7) . ?
O2 O2 1.736(11) 5_567 ?
C8 O2 1.500(7) 4_556 ?

loop_
_geom_torsion_atom_site_label_1
_geom_torsion_atom_site_label_2
_geom_torsion_atom_site_label_3
_geom_torsion_atom_site_label_4
_geom_torsion
_geom_torsion_site_symmetry_1
_geom_torsion_site_symmetry_2
_geom_torsion_site_symmetry_3
_geom_torsion_site_symmetry_4
_geom_torsion_publ_flag
C5 N1 C1 C2 0.1(2) . . . . ?
N1 C1 C2 C3 1.0(2) . . . . ?
C1 C2 C3 C4 -0.9(2) . . . . ?
C6 O1 C4 C3 35.57(17) . . . . ?
C6 O1 C4 C5 -147.21(12) . . . . ?
C2 C3 C4 O1 176.93(12) . . . . ?
C2 C3 C4 C5 -0.27(19) . . . . ?
C1 N1 C5 C4 -1.41(18) . . . . ?
C1 N1 C5 C5 -179.20(12) . . . 4_556 ?
O1 C4 C5 N1 -175.89(10) . . . . ?
C3 C4 C5 N1 1.49(18) . . . . ?
O1 C4 C5 C5 1.77(18) . . . 4_556 ?
C3 C4 C5 C5 179.14(12) . . . 4_556 ?
C4 O1 C6 C7 141.96(12) . . . . ?
O1 C6 C7 C7 -74.43(17) . . . 4_556 ?
O2 O2 C8 O2 174.4(7) 5_567 . . 4_556 ?
N1 C5 C5 N1 47.8(2) . . 4_556 4_556 ?
